data_7125734
loop_
_publ_author_name
'Zhao, Huaxin'
'Ma, Guobin'
'Xie, Xiaojuan'
'Wang, Yong'
'Hao, Jian'
'Wan, Wen'

_publ_section_title
;
 Pd(ii)-Catalyzed decarboxylative meta-C-H difluoromethylation.
;
_journal_issue 27
_journal_name_full 'Chemical communications (Cambridge, England)'
_journal_page_first 3927
_journal_page_last 3930
_journal_paper_doi 10.1039/c9cc00984a
_journal_volume 55
_journal_year 2019
_chemical_formula_sum 'C18 H14 F2 N2 O'
_chemical_formula_weight 312.31
_space_group_IT_number 14
_space_group_name_Hall '-P 2ybc'
_space_group_name_H-M_alt 'P 1 21/c 1'
_symmetry_cell_setting monoclinic
_symmetry_space_group_name_H-M 'P 1 21/c 1'
_atom_sites_solution_hydrogens geom
_atom_sites_solution_primary direct
_atom_sites_solution_secondary difmap
_audit_creation_method SHELXL-97
_audit_update_record
;
2019-01-04 deposited with the CCDC.	2019-03-14 downloaded from the CCDC.
;
_cell_angle_alpha 90.00
_cell_angle_beta 94.706(8)
_cell_angle_gamma 90.00
_cell_formula_units_Z 4
_cell_length_a 7.552(5)
_cell_length_b 6.143(4)
_cell_length_c 31.83(2)
_cell_measurement_reflns_used 3389
_cell_measurement_temperature 296(2)
_cell_measurement_theta_max 27.53
_cell_measurement_theta_min 2.57
_cell_volume 1471.7(17)
_computing_cell_refinement 'Bruker SAINT'
_computing_data_collection 'Bruker APEX2'
_computing_data_reduction 'Bruker SAINT'
_computing_molecular_graphics 'Bruker SHELXTL'
_computing_publication_material 'Bruker SHELXTL'
_computing_structure_refinement 'SHELXL-97 (Sheldrick, 2008)'
_computing_structure_solution 'SHELXS-97 (Sheldrick, 2008)'
_diffrn_ambient_temperature 296(2)
_diffrn_measured_fraction_theta_full 0.998
_diffrn_measured_fraction_theta_max 0.998
_diffrn_measurement_device_type 'Bruker APEX-II CCD'
_diffrn_measurement_method '\f and \w scans'
_diffrn_radiation_monochromator graphite
_diffrn_radiation_source 'fine-focus sealed tube'
_diffrn_radiation_type MoK\a
_diffrn_radiation_wavelength 0.71073
_diffrn_reflns_av_R_equivalents 0.0166
_diffrn_reflns_av_sigmaI/netI 0.0173
_diffrn_reflns_limit_h_max 8
_diffrn_reflns_limit_h_min -8
_diffrn_reflns_limit_k_max 6
_diffrn_reflns_limit_k_min -7
_diffrn_reflns_limit_l_max 36
_diffrn_reflns_limit_l_min -37
_diffrn_reflns_number 7260
_diffrn_reflns_theta_full 25.05
_diffrn_reflns_theta_max 25.05
_diffrn_reflns_theta_min 2.57
_exptl_absorpt_coefficient_mu 0.106
_exptl_absorpt_correction_T_max 0.9874
_exptl_absorpt_correction_T_min 0.9770
_exptl_absorpt_correction_type multi-scan
_exptl_absorpt_process_details sadabs
_exptl_crystal_density_diffrn 1.409
_exptl_crystal_density_method 'not measured'
_exptl_crystal_F_000 648
_exptl_crystal_size_max 0.22
_exptl_crystal_size_mid 0.19
_exptl_crystal_size_min 0.12
_refine_diff_density_max 0.134
_refine_diff_density_min -0.140
_refine_diff_density_rms 0.026
_refine_ls_extinction_coef 0.0100(11)
_refine_ls_extinction_expression Fc^*^=kFc[1+0.001xFc^2^\l^3^/sin(2\q)]^-1/4^
_refine_ls_extinction_method SHELXL
_refine_ls_goodness_of_fit_ref 1.044
_refine_ls_hydrogen_treatment constr
_refine_ls_matrix_type full
_refine_ls_number_parameters 210
_refine_ls_number_reflns 2604
_refine_ls_number_restraints 0
_refine_ls_restrained_S_all 1.044
_refine_ls_R_factor_all 0.0406
_refine_ls_R_factor_gt 0.0330
_refine_ls_shift/su_max 0.000
_refine_ls_shift/su_mean 0.000
_refine_ls_structure_factor_coef Fsqd
_refine_ls_weighting_details 'calc w=1/[\s^2^(Fo^2^)+(0.0376P)^2^+0.3083P] where P=(Fo^2^+2Fc^2^)/3'
_refine_ls_weighting_scheme calc
_refine_ls_wR_factor_gt 0.0832
_refine_ls_wR_factor_ref 0.0889
_reflns_number_gt 2171
_reflns_number_total 2604
_reflns_threshold_expression >2sigma(I)
_cod_data_source_file c9cc00984a2.cif
_cod_data_source_block 180518b_0m
_cod_depositor_comments
;
The following automatic conversions were performed:

data item '_symmetry_cell_setting' value 'Monoclinic' was changed to
'monoclinic' in accordance with the
/home/data/users/saulius/crontab/automatic-downloads/current/RSC/lib/dictionaries/cif_core.dic
dictionary named 'cif_core.dic' version 2.4.2 last updated on
2011-04-26.

Automatic conversion script
Id: cif_fix_values 7556 2019-12-06 15:28:31Z antanas 
;
_cod_original_cell_volume 1471.9(18)
_cod_original_sg_symbol_H-M P2(1)/c
_cod_database_code 7125734

loop_
_symmetry_equiv_pos_as_xyz
'x, y, z'
'-x, y+1/2, -z+1/2'
'-x, -y, -z'
'x, -y-1/2, z-1/2'

loop_
_atom_site_label
_atom_site_type_symbol
_atom_site_fract_x
_atom_site_fract_y
_atom_site_fract_z
_atom_site_U_iso_or_equiv
_atom_site_adp_type
_atom_site_occupancy
_atom_site_symmetry_multiplicity
_atom_site_calc_flag
_atom_site_refinement_flags
C1 C 0.24685(17) 1.0552(2) 0.09726(4) 0.0428(3) Uani 1 1 d .
C2 C 0.13371(19) 1.3476(2) 0.06133(5) 0.0509(4) Uani 1 1 d .
H2 H 0.0836 1.4859 0.0612 0.061 Uiso 1 1 calc R
C3 C 0.16046(18) 1.2542(2) 0.02294(4) 0.0457(3) Uani 1 1 d .
H3 H 0.1293 1.3291 -0.0020 0.055 Uiso 1 1 calc R
C4 C 0.23407(15) 1.0482(2) 0.02179(4) 0.0379(3) Uani 1 1 d .
C5 C 0.27764(17) 0.9479(2) 0.06057(4) 0.0400(3) Uani 1 1 d .
H5 H 0.3272 0.8092 0.0616 0.048 Uiso 1 1 calc R
C6 C 0.27009(16) 0.9362(2) -0.01806(4) 0.0389(3) Uani 1 1 d .
C7 C 0.23005(19) 1.0280(3) -0.05756(4) 0.0501(4) Uani 1 1 d .
H7 H 0.1783 1.1653 -0.0601 0.060 Uiso 1 1 calc R
C8 C 0.2678(2) 0.9137(3) -0.09299(5) 0.0609(4) Uani 1 1 d .
H8 H 0.2415 0.9724 -0.1197 0.073 Uiso 1 1 calc R
C9 C 0.3448(2) 0.7120(3) -0.08825(5) 0.0600(4) Uani 1 1 d .
H9 H 0.3718 0.6314 -0.1116 0.072 Uiso 1 1 calc R
C10 C 0.3809(2) 0.6322(3) -0.04828(5) 0.0553(4) Uani 1 1 d .
H10 H 0.4335 0.4956 -0.0452 0.066 Uiso 1 1 calc R
C11 C 0.2929(2) 0.9540(3) 0.14036(4) 0.0539(4) Uani 1 1 d .
C12 C 0.13521(19) 0.8966(2) 0.16411(4) 0.0462(3) Uani 1 1 d .
C13 C 0.0563(2) 0.6950(3) 0.15953(4) 0.0545(4) Uani 1 1 d .
H13 H 0.1046 0.5911 0.1426 0.065 Uiso 1 1 calc R
C14 C -0.0938(2) 0.6448(2) 0.17978(5) 0.0554(4) Uani 1 1 d .
H14 H -0.1461 0.5082 0.1763 0.066 Uiso 1 1 calc R
C15 C -0.1655(2) 0.7978(2) 0.20519(4) 0.0494(4) Uani 1 1 d .
C16 C -0.0857(2) 0.9997(3) 0.21016(4) 0.0535(4) Uani 1 1 d .
H16 H -0.1327 1.1028 0.2275 0.064 Uiso 1 1 calc R
C17 C 0.0624(2) 1.0498(2) 0.18971(4) 0.0516(4) Uani 1 1 d .
H17 H 0.1140 1.1869 0.1930 0.062 Uiso 1 1 calc R
C18 C -0.3991(3) 0.5616(3) 0.22329(6) 0.0787(5) Uani 1 1 d .
H18A H -0.4388 0.5353 0.1943 0.118 Uiso 1 1 calc R
H18B H -0.4995 0.5627 0.2399 0.118 Uiso 1 1 calc R
H18C H -0.3184 0.4485 0.2332 0.118 Uiso 1 1 calc R
F1 F 0.39326(13) 0.77128(17) 0.13514(3) 0.0738(3) Uani 1 1 d .
F2 F 0.40215(12) 1.09423(19) 0.16372(3) 0.0776(3) Uani 1 1 d .
N1 N 0.17476(16) 1.25337(19) 0.09846(4) 0.0494(3) Uani 1 1 d .
N2 N 0.34482(16) 0.73910(19) -0.01346(4) 0.0481(3) Uani 1 1 d .
O1 O -0.31123(15) 0.76630(19) 0.22692(3) 0.0662(3) Uani 1 1 d .

loop_
_atom_site_aniso_label
_atom_site_aniso_U_11
_atom_site_aniso_U_22
_atom_site_aniso_U_33
_atom_site_aniso_U_23
_atom_site_aniso_U_13
_atom_site_aniso_U_12
C1 0.0383(7) 0.0469(8) 0.0438(7) -0.0004(6) 0.0064(5) 0.0003(6)
C2 0.0557(8) 0.0377(8) 0.0604(9) -0.0001(7) 0.0115(7) 0.0058(7)
C3 0.0474(8) 0.0413(8) 0.0489(8) 0.0081(6) 0.0065(6) 0.0019(6)
C4 0.0323(6) 0.0381(7) 0.0435(7) 0.0020(5) 0.0050(5) -0.0039(5)
C5 0.0382(7) 0.0379(7) 0.0444(7) 0.0019(6) 0.0059(5) 0.0024(6)
C6 0.0322(6) 0.0424(7) 0.0422(7) 0.0009(6) 0.0043(5) -0.0051(6)
C7 0.0468(8) 0.0575(9) 0.0457(8) 0.0054(7) 0.0024(6) 0.0009(7)
C8 0.0560(9) 0.0865(12) 0.0397(8) 0.0017(8) 0.0010(6) -0.0049(9)
C9 0.0549(9) 0.0765(12) 0.0495(9) -0.0182(8) 0.0098(7) -0.0089(8)
C10 0.0567(9) 0.0512(9) 0.0592(9) -0.0111(7) 0.0121(7) -0.0013(7)
C11 0.0532(9) 0.0646(10) 0.0436(8) -0.0013(7) 0.0027(6) 0.0093(8)
C12 0.0559(8) 0.0504(8) 0.0322(7) 0.0016(6) 0.0032(6) 0.0084(7)
C13 0.0739(10) 0.0490(9) 0.0418(8) -0.0054(6) 0.0122(7) 0.0111(8)
C14 0.0737(10) 0.0446(8) 0.0485(8) -0.0005(7) 0.0090(7) -0.0003(7)
C15 0.0586(9) 0.0520(9) 0.0381(7) 0.0072(6) 0.0070(6) 0.0094(7)
C16 0.0680(10) 0.0506(9) 0.0431(8) -0.0060(7) 0.0119(7) 0.0116(7)
C17 0.0649(9) 0.0456(8) 0.0443(8) -0.0040(6) 0.0054(7) 0.0027(7)
C18 0.0747(12) 0.0806(13) 0.0825(13) 0.0199(10) 0.0162(10) -0.0076(10)
F1 0.0716(6) 0.0954(8) 0.0558(5) 0.0194(5) 0.0134(4) 0.0398(6)
F2 0.0620(6) 0.1179(9) 0.0513(5) -0.0046(5) -0.0047(4) -0.0180(6)
N1 0.0528(7) 0.0462(7) 0.0502(7) -0.0051(5) 0.0095(5) 0.0028(6)
N2 0.0521(7) 0.0445(7) 0.0486(7) -0.0030(5) 0.0092(5) 0.0014(6)
O1 0.0689(7) 0.0679(7) 0.0648(7) 0.0097(6) 0.0245(6) 0.0066(6)

loop_
_atom_type_symbol
_atom_type_description
_atom_type_scat_dispersion_real
_atom_type_scat_dispersion_imag
_atom_type_scat_source
C C 0.0033 0.0016 'International Tables Vol C Tables 4.2.6.8 and 6.1.1.4'
H H 0.0000 0.0000 'International Tables Vol C Tables 4.2.6.8 and 6.1.1.4'
N N 0.0061 0.0033 'International Tables Vol C Tables 4.2.6.8 and 6.1.1.4'
O O 0.0106 0.0060 'International Tables Vol C Tables 4.2.6.8 and 6.1.1.4'
F F 0.0171 0.0103 'International Tables Vol C Tables 4.2.6.8 and 6.1.1.4'

loop_
_geom_angle_atom_site_label_1
_geom_angle_atom_site_label_2
_geom_angle_atom_site_label_3
_geom_angle
N1 C1 C5 123.94(12)
N1 C1 C11 114.23(12)
C5 C1 C11 121.82(13)
N1 C2 C3 124.45(14)
N1 C2 H2 117.8
C3 C2 H2 117.8
C2 C3 C4 119.47(13)
C2 C3 H3 120.3
C4 C3 H3 120.3
C3 C4 C5 116.54(12)
C3 C4 C6 123.20(12)
C5 C4 C6 120.25(13)
C1 C5 C4 119.65(13)
C1 C5 H5 120.2
C4 C5 H5 120.2
N2 C6 C7 121.68(13)
N2 C6 C4 115.47(11)
C7 C6 C4 122.85(13)
C8 C7 C6 119.31(15)
C8 C7 H7 120.3
C6 C7 H7 120.3
C9 C8 C7 118.98(15)
C9 C8 H8 120.5
C7 C8 H8 120.5
C10 C9 C8 118.41(14)
C10 C9 H9 120.8
C8 C9 H9 120.8
N2 C10 C9 123.79(16)
N2 C10 H10 118.1
C9 C10 H10 118.1
F2 C11 F1 105.44(12)
F2 C11 C12 109.95(12)
F1 C11 C12 109.70(13)
F2 C11 C1 108.42(13)
F1 C11 C1 108.24(12)
C12 C11 C1 114.68(12)
C13 C12 C17 118.90(14)
C13 C12 C11 120.76(13)
C17 C12 C11 120.29(14)
C12 C13 C14 121.02(14)
C12 C13 H13 119.5
C14 C13 H13 119.5
C15 C14 C13 119.80(15)
C15 C14 H14 120.1
C13 C14 H14 120.1
O1 C15 C14 125.02(15)
O1 C15 C16 115.64(13)
C14 C15 C16 119.33(14)
C17 C16 C15 120.72(13)
C17 C16 H16 119.6
C15 C16 H16 119.6
C16 C17 C12 120.22(15)
C16 C17 H17 119.9
C12 C17 H17 119.9
O1 C18 H18A 109.5
O1 C18 H18B 109.5
H18A C18 H18B 109.5
O1 C18 H18C 109.5
H18A C18 H18C 109.5
H18B C18 H18C 109.5
C2 N1 C1 115.94(12)
C10 N2 C6 117.82(13)
C15 O1 C18 118.42(13)

loop_
_geom_bond_atom_site_label_1
_geom_bond_atom_site_label_2
_geom_bond_distance
C1 N1 1.3354(19)
C1 C5 1.3775(19)
C1 C11 1.520(2)
C2 N1 1.3298(19)
C2 C3 1.380(2)
C2 H2 0.9300
C3 C4 1.384(2)
C3 H3 0.9300
C4 C5 1.3948(19)
C4 C6 1.488(2)
C5 H5 0.9300
C6 N2 1.3386(19)
C6 C7 1.389(2)
C7 C8 1.378(2)
C7 H7 0.9300
C8 C9 1.372(2)
C8 H8 0.9300
C9 C10 1.370(2)
C9 H9 0.9300
C10 N2 1.3355(19)
C10 H10 0.9300
C11 F2 1.3692(19)
C11 F1 1.3722(19)
C11 C12 1.504(2)
C12 C13 1.377(2)
C12 C17 1.388(2)
C13 C14 1.384(2)
C13 H13 0.9300
C14 C15 1.380(2)
C14 H14 0.9300
C15 O1 1.3609(19)
C15 C16 1.383(2)
C16 C17 1.374(2)
C16 H16 0.9300
C17 H17 0.9300
C18 O1 1.422(2)
C18 H18A 0.9600
C18 H18B 0.9600
C18 H18C 0.9600

loop_
_geom_torsion_atom_site_label_1
_geom_torsion_atom_site_label_2
_geom_torsion_atom_site_label_3
_geom_torsion_atom_site_label_4
_geom_torsion
N1 C2 C3 C4 0.3(2)
C2 C3 C4 C5 -0.27(19)
C2 C3 C4 C6 -179.09(12)
N1 C1 C5 C4 0.6(2)
C11 C1 C5 C4 -179.60(12)
C3 C4 C5 C1 -0.16(18)
C6 C4 C5 C1 178.71(11)
C3 C4 C6 N2 178.77(11)
C5 C4 C6 N2 -0.01(17)
C3 C4 C6 C7 -1.1(2)
C5 C4 C6 C7 -179.85(12)
N2 C6 C7 C8 0.1(2)
C4 C6 C7 C8 179.93(12)
C6 C7 C8 C9 -0.3(2)
C7 C8 C9 C10 0.1(2)
C8 C9 C10 N2 0.3(2)
N1 C1 C11 F2 -55.52(16)
C5 C1 C11 F2 124.69(14)
N1 C1 C11 F1 -169.42(12)
C5 C1 C11 F1 10.79(19)
N1 C1 C11 C12 67.76(17)
C5 C1 C11 C12 -112.03(15)
F2 C11 C12 C13 -148.01(13)
F1 C11 C12 C13 -32.50(18)
C1 C11 C12 C13 89.53(17)
F2 C11 C12 C17 34.67(18)
F1 C11 C12 C17 150.19(13)
C1 C11 C12 C17 -87.78(17)
C17 C12 C13 C14 0.4(2)
C11 C12 C13 C14 -176.98(14)
C12 C13 C14 C15 -0.4(2)
C13 C14 C15 O1 -179.36(13)
C13 C14 C15 C16 -0.2(2)
O1 C15 C16 C17 -179.97(13)
C14 C15 C16 C17 0.8(2)
C15 C16 C17 C12 -0.8(2)
C13 C12 C17 C16 0.2(2)
C11 C12 C17 C16 177.59(13)
C3 C2 N1 C1 0.2(2)
C5 C1 N1 C2 -0.6(2)
C11 C1 N1 C2 179.60(12)
C9 C10 N2 C6 -0.4(2)
C7 C6 N2 C10 0.23(19)
C4 C6 N2 C10 -179.61(12)
C14 C15 O1 C18 -0.6(2)
C16 C15 O1 C18 -179.75(14)
